data_7133788
loop_
_publ_author_name
'Hoque, Injamam Ul'
'Debnath, Saradindu'
'Lo, Rabindranath'
'Maity, Soumitra'

_publ_section_title
;
 A chromatographic relay conjugated photoredox strategy: <i>S</i>,
 <i>Se</i>-pharmacophore from alkenes <i>via</i> formal [2+2+1]
 heteroannulation.
;
_journal_issue 85
_journal_name_full 'Chemical communications (Cambridge, England)'
_journal_page_first 12429
_journal_page_last 12432
_journal_paper_doi 10.1039/d4cc03527e
_journal_volume 60
_journal_year 2024
_chemical_formula_sum 'C13 H13 Cl2 N O2 S'
_chemical_formula_weight 318.21
_space_group_crystal_system monoclinic
_space_group_IT_number 14
_space_group_name_Hall '-P 2ybc'
_space_group_name_H-M_alt 'P 1 21/c 1'
_atom_sites_solution_hydrogens geom
_audit_creation_method SHELXL-2018/3
_audit_update_record
;
2024-06-11 deposited with the CCDC.	2024-09-30 downloaded from the CCDC.
;
_cell_angle_alpha 90
_cell_angle_beta 108.082(11)
_cell_angle_gamma 90
_cell_formula_units_Z 4
_cell_length_a 14.9528(13)
_cell_length_b 9.7498(8)
_cell_length_c 10.4550(11)
_cell_measurement_reflns_used 2367
_cell_measurement_temperature 293(2)
_cell_measurement_theta_max 26.9590
_cell_measurement_theta_min 2.9320
_cell_volume 1448.9(2)
_computing_structure_refinement 'SHELXL-2018/3 (Sheldrick, 2018)'
_computing_structure_solution 'SHELXT 2014/5 (Sheldrick, 2014)'
_diffrn_ambient_temperature 293(2)
_diffrn_detector 'CCD plate'
_diffrn_measured_fraction_theta_full 0.999
_diffrn_measured_fraction_theta_max 0.985
_diffrn_measurement_device_type 'SuperNova, Single source at offset/far, EosS2'
_diffrn_radiation_type MoK\a
_diffrn_radiation_wavelength 0.71073
_diffrn_reflns_av_R_equivalents 0.0344
_diffrn_reflns_av_unetI/netI 0.0711
_diffrn_reflns_Laue_measured_fraction_full 0.999
_diffrn_reflns_Laue_measured_fraction_max 0.985
_diffrn_reflns_limit_h_max 19
_diffrn_reflns_limit_h_min -17
_diffrn_reflns_limit_k_max 12
_diffrn_reflns_limit_k_min -12
_diffrn_reflns_limit_l_max 10
_diffrn_reflns_limit_l_min -13
_diffrn_reflns_number 6875
_diffrn_reflns_point_group_measured_fraction_full 0.999
_diffrn_reflns_point_group_measured_fraction_max 0.985
_diffrn_reflns_theta_full 25.242
_diffrn_reflns_theta_max 27.000
_diffrn_reflns_theta_min 2.533
_diffrn_source 'micro-focus sealed X-ray tube'
_exptl_absorpt_coefficient_mu 0.588
_exptl_crystal_colour colorless
_exptl_crystal_density_diffrn 1.449
_exptl_crystal_description block
_exptl_crystal_F_000 648
_exptl_crystal_size_max 0.15
_exptl_crystal_size_mid 0.12
_exptl_crystal_size_min 0.10
_refine_diff_density_max 0.227
_refine_diff_density_min -0.223
_refine_diff_density_rms 0.043
_refine_ls_extinction_method none
_refine_ls_goodness_of_fit_ref 1.015
_refine_ls_hydrogen_treatment constr
_refine_ls_matrix_type full
_refine_ls_number_parameters 173
_refine_ls_number_reflns 3123
_refine_ls_number_restraints 0
_refine_ls_restrained_S_all 1.015
_refine_ls_R_factor_all 0.0945
_refine_ls_R_factor_gt 0.0392
_refine_ls_shift/su_max 0.000
_refine_ls_shift/su_mean 0.000
_refine_ls_structure_factor_coef Fsqd
_refine_ls_weighting_details 'w=1/[\s^2^(Fo^2^)+(0.0100P)^2^] where P=(Fo^2^+2Fc^2^)/3'
_refine_ls_weighting_scheme calc
_refine_ls_wR_factor_gt 0.0484
_refine_ls_wR_factor_ref 0.0519
_reflns_Friedel_coverage 0.000
_reflns_number_gt 1774
_reflns_number_total 3123
_reflns_threshold_expression 'I > 2\s(I)'
_cod_data_source_file d4cc03527e2.cif
_cod_data_source_block shelx_CCDC1
_cod_depositor_comments 'Adding full bibliography for 7133787--7133788.cif.'
_cod_original_sg_symbol_H-M 'P 21/c'
_cod_database_code 7133788
_shelx_shelxl_version_number 2018/3
_shelx_space_group_comment
;
The symmetry employed for this shelxl refinement is uniquely defined
by the following loop, which should always be used as a source of
symmetry information in preference to the above space-group names.
They are only intended as comments.
;

loop_
_space_group_symop_operation_xyz
'x, y, z'
'-x, y+1/2, -z+1/2'
'-x, -y, -z'
'x, -y-1/2, z-1/2'

loop_
_atom_site_label
_atom_site_type_symbol
_atom_site_fract_x
_atom_site_fract_y
_atom_site_fract_z
_atom_site_U_iso_or_equiv
_atom_site_adp_type
_atom_site_occupancy
_atom_site_site_symmetry_order
_atom_site_calc_flag
_atom_site_refinement_flags_posn
_atom_site_refinement_flags_adp
_atom_site_refinement_flags_occupancy
_atom_site_disorder_assembly
_atom_site_disorder_group
C1 C 0.31923(13) 0.2677(2) 0.47377(18) 0.0374(5) Uani 1 1 d . . . . .
C2 C 0.34781(13) 0.3947(2) 0.44112(18) 0.0436(5) Uani 1 1 d . . . . .
H2 H 0.319654 0.473176 0.461655 0.052 Uiso 1 1 calc R U . . .
C3 C 0.41654(13) 0.4089(2) 0.37924(18) 0.0476(6) Uani 1 1 d . . . . .
H3 H 0.433858 0.495387 0.357672 0.057 Uiso 1 1 calc R U . . .
C4 C 0.45876(13) 0.2936(2) 0.35016(18) 0.0464(6) Uani 1 1 d . . . . .
C5 C 0.43319(13) 0.1651(2) 0.37939(18) 0.0465(6) Uani 1 1 d . . . . .
H5 H 0.462025 0.087227 0.358935 0.056 Uiso 1 1 calc R U . . .
C6 C 0.36362(14) 0.15437(19) 0.43988(18) 0.0412(5) Uani 1 1 d . . . . .
C8 C 0.24356(13) 0.2517(2) 0.54056(18) 0.0419(5) Uani 1 1 d . . . . .
H8 H 0.264444 0.184781 0.613737 0.050 Uiso 1 1 calc R U . . .
C9 C 0.21300(14) 0.3835(2) 0.59521(18) 0.0460(6) Uani 1 1 d . . . . .
H9A H 0.188683 0.362534 0.668869 0.055 Uiso 1 1 calc R U . . .
H9B H 0.265947 0.445498 0.627772 0.055 Uiso 1 1 calc R U . . .
C10 C 0.13749(13) 0.4479(2) 0.48031(19) 0.0354(5) Uani 1 1 d . . . . .
C11 C 0.09070(14) 0.35622(19) 0.3848(2) 0.0366(5) Uani 1 1 d . . . . .
C12 C 0.10957(15) 0.5882(2) 0.4734(2) 0.0395(5) Uani 1 1 d . . . . .
C14 C 0.14106(15) 0.8061(2) 0.5789(2) 0.0568(6) Uani 1 1 d . . . . .
H14A H 0.076011 0.815226 0.576781 0.068 Uiso 1 1 calc R U . . .
H14B H 0.148947 0.853449 0.501540 0.068 Uiso 1 1 calc R U . . .
C15 C 0.20533(16) 0.8659(2) 0.7065(2) 0.0735(8) Uani 1 1 d . . . . .
H15A H 0.268771 0.865333 0.703130 0.110 Uiso 1 1 calc R U . . .
H15B H 0.201753 0.812271 0.781699 0.110 Uiso 1 1 calc R U . . .
H15C H 0.186633 0.958549 0.716227 0.110 Uiso 1 1 calc R U . . .
Cl18 Cl 0.33192(4) -0.01030(6) 0.47338(6) 0.06620(19) Uani 1 1 d . . . . .
Cl19 Cl 0.54761(4) 0.30926(6) 0.27575(6) 0.0756(2) Uani 1 1 d . . . . .
N17 N 0.01703(11) 0.37904(16) 0.27597(16) 0.0543(5) Uani 1 1 d . . . . .
H17A H -0.006410 0.460121 0.259693 0.065 Uiso 1 1 calc R U . . .
H17B H -0.007034 0.312681 0.222090 0.065 Uiso 1 1 calc R U . . .
O13 O 0.16543(9) 0.66333(14) 0.57618(13) 0.0489(4) Uani 1 1 d . . . . .
O16 O 0.04384(10) 0.63960(13) 0.38472(13) 0.0510(4) Uani 1 1 d . . . . .
S7 S 0.13492(4) 0.18797(5) 0.41505(5) 0.04603(15) Uani 1 1 d . . . . .

loop_
_atom_site_aniso_label
_atom_site_aniso_U_11
_atom_site_aniso_U_22
_atom_site_aniso_U_33
_atom_site_aniso_U_23
_atom_site_aniso_U_13
_atom_site_aniso_U_12
C1 0.0335(13) 0.0391(13) 0.0349(12) 0.0057(10) 0.0037(10) 0.0064(10)
C2 0.0401(14) 0.0390(14) 0.0474(13) -0.0021(11) 0.0073(11) 0.0068(10)
C3 0.0403(14) 0.0440(15) 0.0544(15) 0.0080(11) 0.0088(12) -0.0067(11)
C4 0.0323(13) 0.0556(16) 0.0497(14) 0.0035(12) 0.0105(11) 0.0014(11)
C5 0.0388(14) 0.0455(15) 0.0542(14) -0.0007(11) 0.0129(12) 0.0071(10)
C6 0.0368(13) 0.0366(14) 0.0466(13) 0.0062(10) 0.0079(11) 0.0019(10)
C8 0.0398(14) 0.0466(14) 0.0351(12) 0.0083(10) 0.0055(11) 0.0089(10)
C9 0.0506(15) 0.0543(15) 0.0335(12) 0.0012(11) 0.0135(11) 0.0070(11)
C10 0.0342(13) 0.0396(14) 0.0325(12) 0.0007(10) 0.0107(11) 0.0031(10)
C11 0.0290(12) 0.0387(13) 0.0419(13) 0.0060(11) 0.0106(11) 0.0022(10)
C12 0.0358(14) 0.0429(14) 0.0440(14) -0.0034(12) 0.0185(12) -0.0047(11)
C14 0.0515(15) 0.0471(15) 0.0755(17) -0.0158(13) 0.0252(14) -0.0067(12)
C15 0.081(2) 0.0700(19) 0.0752(17) -0.0311(14) 0.0326(16) -0.0179(14)
Cl18 0.0647(4) 0.0411(4) 0.1016(5) 0.0134(3) 0.0386(4) 0.0079(3)
Cl19 0.0591(4) 0.0825(5) 0.0986(5) 0.0149(4) 0.0442(4) 0.0028(3)
N17 0.0462(13) 0.0374(12) 0.0624(12) -0.0037(9) -0.0076(11) 0.0000(9)
O13 0.0460(10) 0.0442(10) 0.0527(9) -0.0131(7) 0.0097(8) 0.0021(7)
O16 0.0440(10) 0.0404(9) 0.0590(10) 0.0025(7) 0.0020(9) 0.0056(7)
S7 0.0397(4) 0.0376(3) 0.0610(4) 0.0027(3) 0.0158(3) 0.0024(3)

loop_
_atom_type_symbol
_atom_type_description
_atom_type_scat_dispersion_real
_atom_type_scat_dispersion_imag
_atom_type_scat_source
C C 0.0033 0.0016 'International Tables Vol C Tables 4.2.6.8 and 6.1.1.4'
H H 0.0000 0.0000 'International Tables Vol C Tables 4.2.6.8 and 6.1.1.4'
Cl Cl 0.1484 0.1585 'International Tables Vol C Tables 4.2.6.8 and 6.1.1.4'
N N 0.0061 0.0033 'International Tables Vol C Tables 4.2.6.8 and 6.1.1.4'
O O 0.0106 0.0060 'International Tables Vol C Tables 4.2.6.8 and 6.1.1.4'
S S 0.1246 0.1234 'International Tables Vol C Tables 4.2.6.8 and 6.1.1.4'

loop_
_geom_angle_atom_site_label_1
_geom_angle_atom_site_label_2
_geom_angle_atom_site_label_3
_geom_angle
_geom_angle_site_symmetry_1
_geom_angle_site_symmetry_3
_geom_angle_publ_flag
C2 C1 C6 116.04(17) . . ?
C2 C1 C8 122.58(17) . . ?
C6 C1 C8 121.38(17) . . ?
C3 C2 C1 122.42(18) . . ?
C3 C2 H2 118.8 . . ?
C1 C2 H2 118.8 . . ?
C4 C3 C2 118.90(19) . . ?
C4 C3 H3 120.5 . . ?
C2 C3 H3 120.5 . . ?
C5 C4 C3 121.40(19) . . ?
C5 C4 Cl19 118.88(16) . . ?
C3 C4 Cl19 119.71(17) . . ?
C4 C5 C6 118.24(18) . . ?
C4 C5 H5 120.9 . . ?
C6 C5 H5 120.9 . . ?
C5 C6 C1 122.98(18) . . ?
C5 C6 Cl18 116.97(15) . . ?
C1 C6 Cl18 120.04(15) . . ?
C1 C8 C9 116.00(16) . . ?
C1 C8 S7 109.00(12) . . ?
C9 C8 S7 104.37(13) . . ?
C1 C8 H8 109.1 . . ?
C9 C8 H8 109.1 . . ?
S7 C8 H8 109.1 . . ?
C10 C9 C8 106.78(15) . . ?
C10 C9 H9A 110.4 . . ?
C8 C9 H9A 110.4 . . ?
C10 C9 H9B 110.4 . . ?
C8 C9 H9B 110.4 . . ?
H9A C9 H9B 108.6 . . ?
C11 C10 C12 121.16(19) . . ?
C11 C10 C9 113.48(18) . . ?
C12 C10 C9 125.14(18) . . ?
N17 C11 C10 128.07(18) . . ?
N17 C11 S7 118.25(15) . . ?
C10 C11 S7 113.67(16) . . ?
O16 C12 O13 122.02(19) . . ?
O16 C12 C10 125.6(2) . . ?
O13 C12 C10 112.3(2) . . ?
O13 C14 C15 107.30(18) . . ?
O13 C14 H14A 110.3 . . ?
C15 C14 H14A 110.3 . . ?
O13 C14 H14B 110.3 . . ?
C15 C14 H14B 110.3 . . ?
H14A C14 H14B 108.5 . . ?
C14 C15 H15A 109.5 . . ?
C14 C15 H15B 109.5 . . ?
H15A C15 H15B 109.5 . . ?
C14 C15 H15C 109.5 . . ?
H15A C15 H15C 109.5 . . ?
H15B C15 H15C 109.5 . . ?
C11 N17 H17A 120.0 . . ?
C11 N17 H17B 120.0 . . ?
H17A N17 H17B 120.0 . . ?
C12 O13 C14 116.16(16) . . ?
C11 S7 C8 90.72(9) . . ?

loop_
_geom_bond_atom_site_label_1
_geom_bond_atom_site_label_2
_geom_bond_distance
_geom_bond_site_symmetry_2
_geom_bond_publ_flag
C1 C2 1.386(2) . ?
C1 C6 1.391(2) . ?
C1 C8 1.511(2) . ?
C2 C3 1.381(2) . ?
C2 H2 0.9300 . ?
C3 C4 1.369(3) . ?
C3 H3 0.9300 . ?
C4 C5 1.372(3) . ?
C4 Cl19 1.7421(18) . ?
C5 C6 1.379(2) . ?
C5 H5 0.9300 . ?
C6 Cl18 1.7401(19) . ?
C8 C9 1.532(2) . ?
C8 S7 1.850(2) . ?
C8 H8 0.9800 . ?
C9 C10 1.507(2) . ?
C9 H9A 0.9700 . ?
C9 H9B 0.9700 . ?
C10 C11 1.361(2) . ?
C10 C12 1.425(2) . ?
C11 N17 1.334(2) . ?
C11 S7 1.7602(19) . ?
C12 O16 1.229(2) . ?
C12 O13 1.353(2) . ?
C14 O13 1.441(2) . ?
C14 C15 1.499(3) . ?
C14 H14A 0.9700 . ?
C14 H14B 0.9700 . ?
C15 H15A 0.9600 . ?
C15 H15B 0.9600 . ?
C15 H15C 0.9600 . ?
N17 H17A 0.8600 . ?
N17 H17B 0.8600 . ?

loop_
_geom_torsion_atom_site_label_1
_geom_torsion_atom_site_label_2
_geom_torsion_atom_site_label_3
_geom_torsion_atom_site_label_4
_geom_torsion
_geom_torsion_site_symmetry_1
_geom_torsion_site_symmetry_2
_geom_torsion_site_symmetry_3
_geom_torsion_site_symmetry_4
_geom_torsion_publ_flag
C6 C1 C2 C3 -0.3(3) . . . . ?
C8 C1 C2 C3 -179.54(17) . . . . ?
C1 C2 C3 C4 -0.7(3) . . . . ?
C2 C3 C4 C5 1.0(3) . . . . ?
C2 C3 C4 Cl19 -178.48(14) . . . . ?
C3 C4 C5 C6 -0.3(3) . . . . ?
Cl19 C4 C5 C6 179.16(14) . . . . ?
C4 C5 C6 C1 -0.8(3) . . . . ?
C4 C5 C6 Cl18 179.15(15) . . . . ?
C2 C1 C6 C5 1.0(3) . . . . ?
C8 C1 C6 C5 -179.73(17) . . . . ?
C2 C1 C6 Cl18 -178.87(14) . . . . ?
C8 C1 C6 Cl18 0.4(3) . . . . ?
C2 C1 C8 C9 -11.4(3) . . . . ?
C6 C1 C8 C9 169.44(18) . . . . ?
C2 C1 C8 S7 106.02(18) . . . . ?
C6 C1 C8 S7 -73.2(2) . . . . ?
C1 C8 C9 C10 86.35(19) . . . . ?
S7 C8 C9 C10 -33.58(17) . . . . ?
C8 C9 C10 C11 25.2(2) . . . . ?
C8 C9 C10 C12 -160.09(17) . . . . ?
C12 C10 C11 N17 0.6(3) . . . . ?
C9 C10 C11 N17 175.54(17) . . . . ?
C12 C10 C11 S7 -178.46(13) . . . . ?
C9 C10 C11 S7 -3.5(2) . . . . ?
C11 C10 C12 O16 -0.4(3) . . . . ?
C9 C10 C12 O16 -174.68(18) . . . . ?
C11 C10 C12 O13 -179.12(15) . . . . ?
C9 C10 C12 O13 6.6(2) . . . . ?
O16 C12 O13 C14 2.5(2) . . . . ?
C10 C12 O13 C14 -178.68(14) . . . . ?
C15 C14 O13 C12 174.64(15) . . . . ?
N17 C11 S7 C8 165.76(14) . . . . ?
C10 C11 S7 C8 -15.08(14) . . . . ?
C1 C8 S7 C11 -96.67(13) . . . . ?
C9 C8 S7 C11 27.85(13) . . . . ?
